data_4103687
loop_
_publ_author_name
'Cl\'ement Camp'
'Victor Mougel'
'Pawel Horeglad'
'Jacques P\'ecaut'
'Marinella Mazzanti'

_publ_section_title
;
 Multielectron Redox Reactions Involving C-C Coupling and Cleavage in
 Uranium Schiff Base Complexes
;
_journal_name_full 'Journal of the American Chemical Society'
_journal_page_first 17374
_journal_page_last 17377
_journal_paper_doi 10.1021/ja1089364
_journal_volume 132
_journal_year 2010
_chemical_formula_sum 'C34 H38 F6 N2 O11 S2 U'
_chemical_formula_weight 1066.81
_chemical_name_systematic
; 
 ? 
;
_space_group_IT_number 14
_symmetry_cell_setting monoclinic
_symmetry_space_group_name_Hall '-P 2ybc'
_symmetry_space_group_name_H-M 'P 1 21/c 1'
_atom_sites_solution_hydrogens geom
_atom_sites_solution_primary direct
_atom_sites_solution_secondary difmap
_audit_creation_method SHELXL-97
_cell_angle_alpha 90.00
_cell_angle_beta 99.689(7)
_cell_angle_gamma 90.00
_cell_formula_units_Z 4
_cell_length_a 15.2090(13)
_cell_length_b 17.2523(14)
_cell_length_c 15.0510(10)
_cell_measurement_reflns_used 7918
_cell_measurement_temperature 150(2)
_cell_measurement_theta_max 42.9032
_cell_measurement_theta_min 3.4461
_cell_volume 3892.9(5)
_computing_cell_refinement
;
CrysAlisPro, Oxford Diffraction Ltd.,
Version 1.171.33.55 (release 05-01-2010 CrysAlis171 .NET)
(compiled Jan  5 2010,16:28:46)
;
_computing_data_collection
;
CrysAlisPro, Oxford Diffraction Ltd.,
Version 1.171.33.55 (release 05-01-2010 CrysAlis171 .NET)
(compiled Jan  5 2010,16:28:46)
;
_computing_data_reduction
;
CrysAlisPro, Oxford Diffraction Ltd.,
Version 1.171.33.55 (release 05-01-2010 CrysAlis171 .NET)
(compiled Jan  5 2010,16:28:46)
;
_computing_structure_refinement 'SHELXL-97 (Sheldrick, 1997)'
_computing_structure_solution 'SHELXS-97 (Sheldrick, 1990)'
_diffrn_ambient_temperature 150(2)
_diffrn_detector_area_resol_mean 15.9653
_diffrn_measured_fraction_theta_full 0.996
_diffrn_measured_fraction_theta_max 0.996
_diffrn_measurement_details
;
  1 omega  -50.00  -17.00   1.0000   15.0000
omega____ theta____ kappa____ phi______ frames
    -       -0.5857  -55.0000  168.0000 33

  2 omega  -73.00   24.00   1.0000   15.0000
omega____ theta____ kappa____ phi______ frames
    -       -0.5857  -37.0000 -150.0000 97

  3 omega   20.00   95.00   1.0000  100.0000
omega____ theta____ kappa____ phi______ frames
    -       50.0000   77.0000  -90.0000 75

  4 omega   20.00   87.00   1.0000  100.0000
omega____ theta____ kappa____ phi______ frames
    -       50.0000   77.0000 -150.0000 67

  5 omega   43.00   84.00   1.0000  100.0000
omega____ theta____ kappa____ phi______ frames
    -       50.0000   77.0000   30.0000 41

  6 omega   20.00   90.00   1.0000  100.0000
omega____ theta____ kappa____ phi______ frames
    -       50.0000   77.0000  120.0000 70

;
_diffrn_measurement_device_type 'Xcalibur, Sapphire3'
_diffrn_measurement_method '\w scans'
_diffrn_radiation_monochromator graphite
_diffrn_radiation_source 'fine-focus sealed tube'
_diffrn_radiation_type MoK\a
_diffrn_radiation_wavelength 0.71073
_diffrn_reflns_av_R_equivalents 0.0570
_diffrn_reflns_av_sigmaI/netI 0.1078
_diffrn_reflns_limit_h_max 15
_diffrn_reflns_limit_h_min -20
_diffrn_reflns_limit_k_max 18
_diffrn_reflns_limit_k_min -23
_diffrn_reflns_limit_l_max 19
_diffrn_reflns_limit_l_min -20
_diffrn_reflns_number 26300
_diffrn_reflns_theta_full 28.20
_diffrn_reflns_theta_max 28.28
_diffrn_reflns_theta_min 3.45
_exptl_absorpt_coefficient_mu 4.365
_exptl_absorpt_correction_T_max 0.8016
_exptl_absorpt_correction_T_min 0.2995
_exptl_absorpt_correction_type multi-scan
_exptl_absorpt_process_details
;
CrysAlisPro, Oxford Diffraction Ltd.,
Version 1.171.33.55 (release 05-01-2010 CrysAlis171 .NET)
(compiled Jan  5 2010,16:28:46)
empirical absorption correction using spherical harmonics,
 implemented in SCALE3 ABSPACK scaling algorithm.
;
_exptl_crystal_colour yellow
_exptl_crystal_density_diffrn 1.820
_exptl_crystal_density_method 'not measured'
_exptl_crystal_description needle
_exptl_crystal_F_000 2088
_exptl_crystal_size_max 0.36
_exptl_crystal_size_mid 0.09
_exptl_crystal_size_min 0.05
_refine_diff_density_max 7.726
_refine_diff_density_min -1.286
_refine_diff_density_rms 0.216
_refine_ls_extinction_method none
_refine_ls_goodness_of_fit_ref 0.936
_refine_ls_hydrogen_treatment constr
_refine_ls_matrix_type full
_refine_ls_number_parameters 506
_refine_ls_number_reflns 9767
_refine_ls_number_restraints 6
_refine_ls_restrained_S_all 0.936
_refine_ls_R_factor_all 0.1297
_refine_ls_R_factor_gt 0.0791
_refine_ls_shift/su_max 0.010
_refine_ls_shift/su_mean 0.001
_refine_ls_structure_factor_coef Fsqd
_refine_ls_weighting_details 'calc w=1/[\s^2^(Fo^2^)+(0.1259P)^2^+0.0000P] where P=(Fo^2^+2Fc^2^)/3'
_refine_ls_weighting_scheme calc
_refine_ls_wR_factor_gt 0.1866
_refine_ls_wR_factor_ref 0.2069
_reflns_number_gt 5682
_reflns_number_total 9767
_reflns_threshold_expression >2sigma(I)
_cod_data_source_file ja1089364_si_004.cif
_cod_data_source_block cc88_2
_cod_original_sg_symbol_H-M 'P 21/c'
_cod_database_code 4103687

loop_
_symmetry_equiv_pos_as_xyz
'x, y, z'
'-x, y+1/2, -z+1/2'
'-x, -y, -z'
'x, -y-1/2, z-1/2'

loop_
_atom_site_label
_atom_site_type_symbol
_atom_site_fract_x
_atom_site_fract_y
_atom_site_fract_z
_atom_site_U_iso_or_equiv
_atom_site_adp_type
_atom_site_occupancy
_atom_site_symmetry_multiplicity
_atom_site_calc_flag
_atom_site_refinement_flags
U1 U 0.23960(4) 0.43221(3) 0.26235(3) 0.04647(17) Uani 1 1 d .
N1 N 0.2308(8) 0.5262(7) 0.1269(7) 0.043(3) Uani 1 1 d .
N2 N 0.3713(8) 0.5281(7) 0.2678(7) 0.042(3) Uani 1 1 d .
O1 O 0.1251(8) 0.4024(7) 0.1662(7) 0.066(3) Uani 1 1 d .
O2 O 0.3378(7) 0.4094(5) 0.3792(6) 0.045(2) Uani 1 1 d .
C1 C 0.0887(12) 0.3980(12) 0.0752(11) 0.065(5) Uani 1 1 d .
C2 C 0.0216(15) 0.3507(11) 0.0446(13) 0.078(6) Uani 1 1 d .
H2 H -0.0021 0.3177 0.0851 0.093 Uiso 1 1 calc R
C3 C -0.0127(14) 0.3496(13) -0.0437(15) 0.080(6) Uani 1 1 d .
H3 H -0.0598 0.3144 -0.0644 0.096 Uiso 1 1 calc R
C4 C 0.0170(15) 0.3965(12) -0.1045(12) 0.073(5) Uani 1 1 d .
H4 H -0.0079 0.3934 -0.1666 0.087 Uiso 1 1 calc R
C5 C 0.0842(12) 0.4492(9) -0.0745(11) 0.060(4) Uani 1 1 d .
H5 H 0.1044 0.4836 -0.1161 0.072 Uiso 1 1 calc R
C6 C 0.1231(10) 0.4520(9) 0.0179(10) 0.050(4) Uani 1 1 d .
C7 C 0.1866(11) 0.5111(9) 0.0466(9) 0.049(3) Uani 1 1 d .
H7 H 0.1987 0.5448 0.0003 0.059 Uiso 1 1 calc R
C8 C 0.2859(10) 0.5912(8) 0.1387(9) 0.043(3) Uani 1 1 d .
C9 C 0.2686(10) 0.6566(9) 0.0822(9) 0.050(4) Uani 1 1 d .
H9 H 0.2189 0.6560 0.0347 0.060 Uiso 1 1 calc R
C10 C 0.3225(14) 0.7218(9) 0.0944(11) 0.063(5) Uani 1 1 d .
H10 H 0.3117 0.7643 0.0539 0.076 Uiso 1 1 calc R
C11 C 0.3949(12) 0.7241(9) 0.1693(11) 0.057(4) Uani 1 1 d .
H11 H 0.4318 0.7685 0.1810 0.068 Uiso 1 1 calc R
C12 C 0.4085(10) 0.6601(9) 0.2227(10) 0.051(4) Uani 1 1 d .
H12 H 0.4563 0.6610 0.2723 0.061 Uiso 1 1 calc R
C13 C 0.3575(9) 0.5948(8) 0.2093(9) 0.040(3) Uani 1 1 d .
C14 C 0.4519(10) 0.5183(8) 0.3108(9) 0.044(3) Uani 1 1 d .
H14 H 0.4962 0.5526 0.2962 0.053 Uiso 1 1 calc R
C15 C 0.4817(10) 0.4588(8) 0.3804(9) 0.045(3) Uani 1 1 d .
C16 C 0.5713(11) 0.4591(9) 0.4153(11) 0.054(4) Uani 1 1 d .
H16 H 0.6102 0.4936 0.3916 0.065 Uiso 1 1 calc R
C17 C 0.6055(10) 0.4087(9) 0.4858(10) 0.052(4) Uani 1 1 d .
H17 H 0.6668 0.4111 0.5122 0.062 Uiso 1 1 calc R
C18 C 0.5494(11) 0.3551(10) 0.5169(10) 0.052(4) Uani 1 1 d .
H18 H 0.5725 0.3168 0.5600 0.062 Uiso 1 1 calc R
C19 C 0.4587(11) 0.3590(9) 0.4832(9) 0.048(3) Uani 1 1 d .
H19 H 0.4190 0.3266 0.5087 0.057 Uiso 1 1 calc R
C20 C 0.4244(9) 0.4081(8) 0.4143(9) 0.040(3) Uani 1 1 d .
O3 O 0.1406(9) 0.3979(8) 0.3685(8) 0.077(3) Uani 1 1 d .
C31 C 0.1672(15) 0.3760(18) 0.4653(14) 0.097(8) Uani 1 1 d .
H31A H 0.2004 0.3264 0.4716 0.117 Uiso 1 1 calc R
H31B H 0.2043 0.4169 0.4993 0.117 Uiso 1 1 calc R
C32 C 0.0832(17) 0.369(2) 0.4952(18) 0.141(13) Uani 1 1 d .
H32B H 0.0794 0.4085 0.5419 0.169 Uiso 1 1 calc R
H32A H 0.0801 0.3172 0.5235 0.169 Uiso 1 1 calc R
C33 C 0.0049(18) 0.3778(17) 0.4204(17) 0.104(8) Uani 1 1 d .
H33A H -0.0331 0.3309 0.4154 0.125 Uiso 1 1 calc R
H33B H -0.0317 0.4231 0.4318 0.125 Uiso 1 1 calc R
C34 C 0.0410(14) 0.3888(18) 0.3413(17) 0.098(8) Uani 1 1 d .
H34B H 0.0152 0.4358 0.3091 0.118 Uiso 1 1 calc R
H34A H 0.0274 0.3437 0.3007 0.118 Uiso 1 1 calc R
O4 O 0.2387(11) 0.2850(5) 0.2707(9) 0.080(4) Uani 1 1 d .
C41 C 0.314(2) 0.2390(11) 0.3204(13) 0.099(9) Uani 1 1 d .
H41A H 0.3140 0.2395 0.3862 0.119 Uiso 1 1 calc R
H41B H 0.3723 0.2584 0.3085 0.119 Uiso 1 1 calc R
C42 C 0.294(3) 0.160(2) 0.281(3) 0.148(12) Uani 1 1 d U
H42B H 0.3321 0.1488 0.2354 0.178 Uiso 1 1 calc R
H44A H 0.3059 0.1201 0.3290 0.178 Uiso 1 1 calc R
C43 C 0.211(2) 0.1570(12) 0.244(2) 0.131(12) Uani 1 1 d .
H43A H 0.1753 0.1333 0.2862 0.157 Uiso 1 1 calc R
H43B H 0.2042 0.1239 0.1893 0.157 Uiso 1 1 calc R
C44 C 0.175(2) 0.2363(14) 0.218(2) 0.114(9) Uani 1 1 d .
H44B H 0.1724 0.2461 0.1529 0.136 Uiso 1 1 calc R
H42A H 0.1148 0.2436 0.2337 0.136 Uiso 1 1 calc R
S1 S 0.3772(3) 0.3295(2) 0.1114(3) 0.0563(9) Uani 1 1 d .
O1S1 O 0.3395(11) 0.3770(7) 0.1706(8) 0.079(4) Uani 1 1 d .
O2S1 O 0.4550(12) 0.2912(10) 0.1551(11) 0.101(5) Uani 1 1 d .
O3S1 O 0.3114(11) 0.2857(9) 0.0540(9) 0.092(5) Uani 1 1 d .
C1S1 C 0.4174(14) 0.3984(11) 0.0345(12) 0.068(5) Uani 1 1 d .
F1S1 F 0.4672(8) 0.3624(7) -0.0173(8) 0.091(3) Uani 1 1 d .
F2S1 F 0.4697(10) 0.4512(8) 0.0842(10) 0.112(5) Uani 1 1 d .
F3S1 F 0.3544(9) 0.4363(8) -0.0128(8) 0.097(4) Uani 1 1 d .
S2 S 0.1317(3) 0.5912(3) 0.3680(3) 0.0704(12) Uani 1 1 d .
O1S2 O 0.1848(9) 0.5500(6) 0.3046(9) 0.075(3) Uani 1 1 d .
O2S2 O 0.0375(9) 0.5879(12) 0.3407(10) 0.100(5) Uani 1 1 d .
O3S2 O 0.1651(9) 0.5845(13) 0.4621(8) 0.104(6) Uani 1 1 d .
C1S2 C 0.1649(16) 0.6931(14) 0.3455(14) 0.103(8) Uani 1 1 d .
F1S2 F 0.1314(11) 0.7400(11) 0.4019(14) 0.171(9) Uani 1 1 d .
F2S2 F 0.2520(9) 0.6983(8) 0.3600(8) 0.092(3) Uani 1 1 d .
F3S2 F 0.1348(12) 0.7102(9) 0.2600(12) 0.131(6) Uani 1 1 d .
O5 O 0.7756(13) 0.4036(16) 0.1440(11) 0.143(9) Uani 1 1 d .
C51 C 0.813(2) 0.399(3) 0.2355(16) 0.167(17) Uani 1 1 d .
H51A H 0.8651 0.4348 0.2488 0.200 Uiso 1 1 calc R
H51B H 0.8343 0.3458 0.2511 0.200 Uiso 1 1 calc R
C52 C 0.7432(16) 0.422(2) 0.2887(15) 0.131(12) Uani 1 1 d .
H52B H 0.7384 0.3833 0.3365 0.158 Uiso 1 1 calc R
H52A H 0.7556 0.4735 0.3167 0.158 Uiso 1 1 calc R
C53 C 0.6626(19) 0.4231(17) 0.2214(19) 0.112(8) Uani 1 1 d .
H53B H 0.6160 0.3908 0.2417 0.134 Uiso 1 1 calc R
H53A H 0.6398 0.4769 0.2131 0.134 Uiso 1 1 calc R
C54 C 0.6825(14) 0.3938(19) 0.1376(14) 0.106(9) Uani 1 1 d .
H54B H 0.6659 0.3384 0.1299 0.127 Uiso 1 1 calc R
H54A H 0.6499 0.4235 0.0860 0.127 Uiso 1 1 calc R

loop_
_atom_site_aniso_label
_atom_site_aniso_U_11
_atom_site_aniso_U_22
_atom_site_aniso_U_33
_atom_site_aniso_U_23
_atom_site_aniso_U_13
_atom_site_aniso_U_12
U1 0.0495(3) 0.0504(3) 0.0396(2) 0.0015(3) 0.00754(15) -0.0100(4)
N1 0.041(6) 0.045(6) 0.045(6) 0.010(5) 0.010(5) -0.010(5)
N2 0.058(7) 0.030(6) 0.040(5) -0.004(5) 0.013(5) -0.012(5)
O1 0.064(7) 0.071(8) 0.061(6) 0.008(6) 0.003(5) -0.020(6)
O2 0.056(6) 0.036(5) 0.043(5) 0.008(4) 0.007(4) -0.009(4)
C1 0.063(10) 0.070(12) 0.057(9) 0.020(8) -0.003(8) -0.011(9)
C2 0.089(14) 0.052(10) 0.077(12) 0.002(9) -0.030(11) -0.028(10)
C3 0.059(11) 0.066(12) 0.102(15) -0.008(12) -0.023(11) -0.007(10)
C4 0.093(14) 0.069(12) 0.048(9) -0.008(8) -0.013(9) -0.003(11)
C5 0.060(10) 0.064(10) 0.054(9) -0.002(8) 0.006(7) 0.005(9)
C6 0.044(8) 0.050(9) 0.054(8) 0.004(7) 0.006(6) -0.003(7)
C7 0.057(9) 0.046(8) 0.042(7) 0.002(6) 0.004(6) -0.001(7)
C8 0.046(8) 0.038(7) 0.050(7) -0.011(6) 0.020(6) -0.011(6)
C9 0.054(9) 0.051(9) 0.042(7) 0.012(6) 0.002(6) -0.007(7)
C10 0.101(14) 0.036(8) 0.051(8) 0.010(7) 0.007(9) -0.018(9)
C11 0.072(11) 0.040(8) 0.057(8) 0.009(7) 0.007(7) -0.006(8)
C12 0.043(8) 0.056(9) 0.050(7) -0.001(7) 0.000(6) -0.009(7)
C13 0.037(7) 0.039(7) 0.050(7) -0.003(6) 0.020(6) -0.001(6)
C14 0.052(8) 0.036(7) 0.044(7) 0.000(6) 0.004(6) 0.001(6)
C15 0.055(9) 0.042(8) 0.040(6) 0.004(6) 0.015(6) 0.007(7)
C16 0.058(10) 0.053(8) 0.055(9) -0.017(7) 0.019(7) 0.001(8)
C17 0.047(8) 0.049(9) 0.057(8) -0.019(7) -0.002(7) 0.013(7)
C18 0.059(10) 0.045(8) 0.045(7) -0.009(7) -0.007(7) 0.017(8)
C19 0.064(10) 0.040(8) 0.039(6) 0.000(6) 0.009(6) -0.004(7)
C20 0.047(8) 0.025(6) 0.047(7) -0.008(5) 0.004(6) 0.000(6)
O3 0.072(8) 0.110(9) 0.058(7) 0.037(7) 0.035(5) -0.004(8)
C31 0.078(14) 0.14(2) 0.079(12) 0.046(14) 0.029(11) 0.015(14)
C32 0.105(19) 0.23(4) 0.112(18) 0.07(2) 0.088(16) 0.03(2)
C33 0.104(18) 0.115(19) 0.104(16) 0.032(15) 0.047(14) 0.041(15)
C34 0.064(13) 0.13(2) 0.103(16) 0.027(15) 0.027(12) -0.009(13)
O4 0.114(11) 0.030(4) 0.086(8) -0.001(6) -0.016(7) -0.022(7)
C41 0.18(3) 0.048(11) 0.057(10) -0.003(8) -0.026(12) 0.004(13)
C42 0.151(15) 0.137(15) 0.151(15) -0.010(9) 0.013(9) 0.001(10)
C43 0.16(3) 0.041(10) 0.17(3) -0.005(12) -0.05(2) -0.033(13)
C44 0.14(2) 0.061(14) 0.13(2) -0.022(14) 0.006(18) -0.025(14)
S1 0.070(3) 0.0394(17) 0.057(2) -0.0060(17) 0.0060(17) 0.0030(19)
O1S1 0.122(12) 0.056(6) 0.056(7) -0.001(6) 0.002(6) 0.018(8)
O2S1 0.112(12) 0.085(10) 0.100(10) 0.036(9) -0.002(9) 0.029(10)
O3S1 0.128(12) 0.076(9) 0.075(8) -0.043(7) 0.021(8) -0.024(9)
C1S1 0.078(12) 0.051(9) 0.073(10) 0.002(9) 0.008(9) 0.001(10)
F1S1 0.102(8) 0.090(8) 0.094(7) -0.008(6) 0.055(7) 0.014(7)
F2S1 0.123(11) 0.104(10) 0.118(10) 0.009(8) 0.047(9) -0.029(8)
F3S1 0.117(9) 0.090(8) 0.091(7) 0.023(7) 0.037(7) 0.037(8)
S2 0.048(2) 0.109(3) 0.053(2) -0.016(2) 0.0044(15) 0.018(2)
O1S2 0.087(9) 0.061(7) 0.075(8) 0.021(6) 0.007(6) -0.024(7)
O2S2 0.061(8) 0.159(17) 0.078(8) -0.018(10) 0.010(7) -0.008(10)
O3S2 0.066(8) 0.199(19) 0.048(6) 0.013(9) 0.011(5) 0.011(11)
C1S2 0.094(17) 0.126(18) 0.078(13) -0.076(14) -0.019(10) 0.053(15)
F1S2 0.117(12) 0.179(16) 0.209(18) -0.140(15) 0.007(12) 0.046(11)
F2S2 0.093(9) 0.080(8) 0.092(7) -0.008(6) -0.012(6) -0.006(7)
F3S2 0.136(13) 0.073(8) 0.154(13) -0.005(9) -0.057(11) 0.024(9)
O5 0.104(12) 0.25(3) 0.079(9) 0.024(13) 0.024(9) -0.031(15)
C51 0.16(3) 0.27(5) 0.068(14) 0.06(2) 0.008(16) 0.06(3)
C52 0.101(18) 0.23(4) 0.066(12) 0.003(17) 0.025(13) -0.05(2)
C53 0.12(2) 0.099(18) 0.13(2) -0.036(16) 0.040(16) -0.035(16)
C54 0.071(13) 0.18(3) 0.074(12) 0.030(14) 0.021(10) 0.021(15)

loop_
_atom_type_symbol
_atom_type_description
_atom_type_scat_dispersion_real
_atom_type_scat_dispersion_imag
_atom_type_scat_source
C C 0.0033 0.0016 'International Tables Vol C Tables 4.2.6.8 and 6.1.1.4'
H H 0.0000 0.0000 'International Tables Vol C Tables 4.2.6.8 and 6.1.1.4'
N N 0.0061 0.0033 'International Tables Vol C Tables 4.2.6.8 and 6.1.1.4'
O O 0.0106 0.0060 'International Tables Vol C Tables 4.2.6.8 and 6.1.1.4'
F F 0.0171 0.0103 'International Tables Vol C Tables 4.2.6.8 and 6.1.1.4'
S S 0.1246 0.1234 'International Tables Vol C Tables 4.2.6.8 and 6.1.1.4'
U U -9.6767 9.6646 'International Tables Vol C Tables 4.2.6.8 and 6.1.1.4'

loop_
_geom_angle_atom_site_label_1
_geom_angle_atom_site_label_2
_geom_angle_atom_site_label_3
_geom_angle
O1 U1 O2 152.8(3)
O1 U1 O1S2 96.2(5)
O2 U1 O1S2 99.7(4)
O1 U1 O1S1 92.1(5)
O2 U1 O1S1 88.8(4)
O1S2 U1 O1S1 142.2(4)
O1 U1 O3 82.1(5)
O2 U1 O3 80.8(4)
O1S2 U1 O3 75.2(4)
O1S1 U1 O3 142.6(4)
O1 U1 O4 77.4(5)
O2 U1 O4 77.6(4)
O1S2 U1 O4 148.7(4)
O1S1 U1 O4 69.1(4)
O3 U1 O4 73.5(5)
O1 U1 N2 135.7(4)
O2 U1 N2 70.3(4)
O1S2 U1 N2 75.1(4)
O1S1 U1 N2 73.3(4)
O3 U1 N2 133.8(4)
O4 U1 N2 130.4(5)
O1 U1 N1 71.9(4)
O2 U1 N1 134.2(4)
O1S2 U1 N1 72.2(4)
O1S1 U1 N1 75.6(4)
O3 U1 N1 135.2(4)
O4 U1 N1 131.6(4)
N2 U1 N1 64.0(3)
C7 N1 C8 118.9(12)
C7 N1 U1 123.5(10)
C8 N1 U1 117.0(9)
C14 N2 C13 115.9(12)
C14 N2 U1 126.4(10)
C13 N2 U1 117.3(9)
C1 O1 U1 145.7(11)
C20 O2 U1 146.4(9)
C2 C1 O1 122.1(16)
C2 C1 C6 122.0(15)
O1 C1 C6 115.8(15)
C1 C2 C3 120(2)
C2 C3 C4 122.7(18)
C3 C4 C5 119.0(15)
C4 C5 C6 120.3(15)
C7 C6 C5 118.2(14)
C7 C6 C1 125.7(14)
C5 C6 C1 115.8(14)
N1 C7 C6 130.0(14)
N1 C8 C13 120.7(14)
N1 C8 C9 121.4(13)
C13 C8 C9 117.9(14)
C10 C9 C8 121.6(13)
C9 C10 C11 119.0(15)
C12 C11 C10 117.5(16)
C11 C12 C13 123.8(14)
C12 C13 C8 120.3(15)
C12 C13 N2 123.2(13)
C8 C13 N2 116.5(13)
N2 C14 C15 126.5(14)
C16 C15 C20 120.2(13)
C16 C15 C14 115.7(14)
C20 C15 C14 124.0(13)
C15 C16 C17 120.3(15)
C18 C17 C16 119.8(14)
C19 C18 C17 118.2(14)
C20 C19 C18 122.3(15)
O2 C20 C19 122.2(14)
O2 C20 C15 118.8(12)
C19 C20 C15 119.0(13)
C31 O3 C34 109.5(12)
C31 O3 U1 127.1(12)
C34 O3 U1 123.2(11)
C32 C31 O3 102.8(18)
C31 C32 C33 113(2)
C34 C33 C32 106(2)
C33 C34 O3 107(2)
C44 O4 C41 111.2(14)
C44 O4 U1 124.9(14)
C41 O4 U1 123.1(11)
O4 C41 C42 101(2)
C43 C42 C41 109(3)
C42 C43 C44 111(3)
O4 C44 C43 102(2)
O1S1 S1 O2S1 112.1(10)
O1S1 S1 O3S1 112.0(10)
O2S1 S1 O3S1 118.8(10)
O1S1 S1 C1S1 103.7(8)
O2S1 S1 C1S1 104.7(10)
O3S1 S1 C1S1 103.6(9)
S1 O1S1 U1 163.4(10)
F3S1 C1S1 F1S1 111.2(15)
F3S1 C1S1 F2S1 106.4(16)
F1S1 C1S1 F2S1 107.4(17)
F3S1 C1S1 S1 112.7(14)
F1S1 C1S1 S1 110.5(13)
F2S1 C1S1 S1 108.4(12)
O2S2 S2 O3S2 117.2(8)
O2S2 S2 O1S2 114.5(9)
O3S2 S2 O1S2 116.5(9)
O2S2 S2 C1S2 105.9(12)
O3S2 S2 C1S2 101.2(11)
O1S2 S2 C1S2 97.8(7)
S2 O1S2 U1 146.1(6)
F2S2 C1S2 F3S2 109(2)
F2S2 C1S2 F1S2 109.7(17)
F3S2 C1S2 F1S2 112(2)
F2S2 C1S2 S2 109.3(15)
F3S2 C1S2 S2 109.0(14)
F1S2 C1S2 S2 108.1(19)
C51 O5 C54 108(2)
O5 C51 C52 107(2)
C53 C52 C51 103(2)
C54 C53 C52 109(2)
O5 C54 C53 105(2)

loop_
_geom_bond_atom_site_label_1
_geom_bond_atom_site_label_2
_geom_bond_distance
U1 O1 2.132(11)
U1 O2 2.144(9)
U1 O1S2 2.325(12)
U1 O1S1 2.414(13)
U1 O3 2.446(9)
U1 O4 2.544(9)
U1 N2 2.588(11)
U1 N1 2.591(11)
N1 C7 1.307(18)
N1 C8 1.393(18)
N2 C14 1.297(19)
N2 C13 1.444(18)
O1 C1 1.389(19)
O2 C20 1.335(17)
C1 C2 1.33(2)
C1 C6 1.43(2)
C2 C3 1.34(3)
C3 C4 1.35(3)
C4 C5 1.39(3)
C5 C6 1.42(2)
C6 C7 1.42(2)
C8 C13 1.389(18)
C8 C9 1.41(2)
C9 C10 1.38(2)
C10 C11 1.44(2)
C11 C12 1.36(2)
C12 C13 1.36(2)
C14 C15 1.48(2)
C15 C16 1.38(2)
C15 C20 1.39(2)
C16 C17 1.40(2)
C17 C18 1.39(2)
C18 C19 1.39(2)
C19 C20 1.37(2)
O3 C31 1.49(2)
O3 C34 1.51(3)
C31 C32 1.43(3)
C32 C33 1.50(3)
C33 C34 1.41(3)
O4 C44 1.42(3)
O4 C41 1.49(3)
C41 C42 1.50(4)
C42 C43 1.29(4)
C43 C44 1.50(4)
S1 O1S1 1.403(12)
S1 O2S1 1.416(16)
S1 O3S1 1.423(14)
S1 C1S1 1.835(19)
C1S1 F3S1 1.27(2)
C1S1 F1S1 1.33(2)
C1S1 F2S1 1.35(2)
S2 O2S2 1.423(15)
S2 O3S2 1.426(13)
S2 O1S2 1.527(14)
S2 C1S2 1.87(3)
C1S2 F2S2 1.31(3)
C1S2 F3S2 1.32(3)
C1S2 F1S2 1.33(2)
O5 C51 1.40(3)
O5 C54 1.41(3)
C51 C52 1.49(4)
C52 C53 1.45(4)
C53 C54 1.44(3)
